data_4314951
loop_
_publ_author_name
'Ramaswamy Murugavel'
'Subramaniam Kuppuswamy'
'Nayanmoni Gogoi'
'Alexander Steiner'

_publ_section_title
;
 Assembling Discrete D4R Zeolite SBUs through Noncovalent Interactions.
 3.(1) Mediation by Butanols and 1,2-Bis(dimethylamino)ethane
;
_journal_name_full 'Inorganic Chemistry'
_journal_page_first 2153
_journal_page_last 2162
_journal_paper_doi 10.1021/ic901932r
_journal_volume 49
_journal_year 2010
_chemical_formula_moiety 'C64 H124 O24 P4 Zn4'
_chemical_formula_sum 'C64 H124 O24 P4 Zn4'
_chemical_formula_weight 1662.99
_chemical_name_systematic
; 
 ? 
;
_space_group_IT_number 18
_symmetry_cell_setting orthorhombic
_symmetry_space_group_name_Hall 'P 2 2ab'
_symmetry_space_group_name_H-M 'P 21 21 2'
_atom_sites_solution_hydrogens geom
_atom_sites_solution_primary direct
_atom_sites_solution_secondary difmap
_audit_creation_method SHELXL-97
_cell_angle_alpha 90.00
_cell_angle_beta 90.00
_cell_angle_gamma 90.00
_cell_formula_units_Z 2
_cell_length_a 14.675(2)
_cell_length_b 28.204(4)
_cell_length_c 9.7815(12)
_cell_measurement_temperature 213(2)
_cell_volume 4048.5(9)
_diffrn_ambient_temperature 213(2)
_diffrn_measured_fraction_theta_full 0.962
_diffrn_measured_fraction_theta_max 0.962
_diffrn_measurement_device_type 'Stoe IPDS'
_diffrn_measurement_method \w
_diffrn_radiation_monochromator graphite
_diffrn_radiation_source 'fine-focus sealed tube'
_diffrn_radiation_type MoK\a
_diffrn_radiation_wavelength 0.71073
_diffrn_reflns_av_R_equivalents 0.0669
_diffrn_reflns_av_sigmaI/netI 0.0478
_diffrn_reflns_limit_h_max 16
_diffrn_reflns_limit_h_min -16
_diffrn_reflns_limit_k_max 32
_diffrn_reflns_limit_k_min -32
_diffrn_reflns_limit_l_max 10
_diffrn_reflns_limit_l_min -10
_diffrn_reflns_number 25927
_diffrn_reflns_theta_full 24.16
_diffrn_reflns_theta_max 24.16
_diffrn_reflns_theta_min 2.00
_exptl_absorpt_coefficient_mu 1.318
_exptl_absorpt_correction_type none
_exptl_crystal_colour colourless
_exptl_crystal_density_diffrn 1.364
_exptl_crystal_density_method 'not measured'
_exptl_crystal_description prism
_exptl_crystal_F_000 1760
_exptl_crystal_size_max 0.3
_exptl_crystal_size_mid 0.3
_exptl_crystal_size_min 0.2
_refine_diff_density_max 0.392
_refine_diff_density_min -0.288
_refine_diff_density_rms 0.059
_refine_ls_abs_structure_details 'Flack H D (1983), Acta Cryst. A39, 876-881'
_refine_ls_abs_structure_Flack 0.260(11)
_refine_ls_extinction_method none
_refine_ls_goodness_of_fit_ref 0.997
_refine_ls_hydrogen_treatment constr
_refine_ls_matrix_type full
_refine_ls_number_parameters 422
_refine_ls_number_reflns 6217
_refine_ls_number_restraints 100
_refine_ls_restrained_S_all 1.013
_refine_ls_R_factor_all 0.0417
_refine_ls_R_factor_gt 0.0347
_refine_ls_shift/su_max 0.002
_refine_ls_shift/su_mean 0.000
_refine_ls_structure_factor_coef Fsqd
_refine_ls_weighting_details 'calc w=1/[\s^2^(Fo^2^)+(0.0504P)^2^+0.0000P] where P=(Fo^2^+2Fc^2^)/3'
_refine_ls_weighting_scheme calc
_refine_ls_wR_factor_gt 0.0810
_refine_ls_wR_factor_ref 0.0834
_reflns_number_gt 5376
_reflns_number_total 6217
_reflns_threshold_expression >2sigma(I)
_cod_data_source_file ic901932r_si_001_1.cif
_cod_data_source_block sk582c
_cod_original_cell_volume 4048.6(10)
_cod_database_code 4314951

loop_
_symmetry_equiv_pos_as_xyz
'x, y, z'
'-x, -y, z'
'-x+1/2, y+1/2, -z'
'x+1/2, -y+1/2, -z'

loop_
_atom_site_label
_atom_site_type_symbol
_atom_site_fract_x
_atom_site_fract_y
_atom_site_fract_z
_atom_site_U_iso_or_equiv
_atom_site_adp_type
_atom_site_occupancy
_atom_site_symmetry_multiplicity
_atom_site_calc_flag
_atom_site_refinement_flags
_atom_site_disorder_assembly
_atom_site_disorder_group
Zn1 Zn 0.11069(3) 0.549852(15) 0.37610(5) 0.03271(12) Uani 1 1 d . . .
Zn2 Zn 0.09759(3) 0.442967(15) 0.06129(5) 0.03349(12) Uani 1 1 d . . .
P1 P 0.09780(7) 0.43431(3) 0.38374(11) 0.0342(2) Uani 1 1 d . . .
P2 P 0.12480(6) 0.55129(4) 0.05308(11) 0.0363(2) Uani 1 1 d . . .
O1 O 0.11907(19) 0.48416(9) 0.4205(3) 0.0494(8) Uani 1 1 d . . .
O2 O 0.1195(2) 0.42099(11) 0.2400(3) 0.0553(8) Uani 1 1 d . . .
O3 O 0.00286(18) 0.42104(10) 0.4286(4) 0.0496(8) Uani 1 1 d . . .
O4 O 0.15918(17) 0.40176(9) 0.4807(3) 0.0366(7) Uani 1 1 d . . .
O5 O 0.1465(2) 0.56515(12) 0.1965(3) 0.0561(8) Uani 1 1 d . . .
O6 O 0.15512(19) 0.50208(10) 0.0139(4) 0.0499(8) Uani 1 1 d . . .
O7 O 0.02754(18) 0.55932(10) 0.0122(3) 0.0503(8) Uani 1 1 d . . .
O8 O 0.18451(18) 0.58460(9) -0.0442(3) 0.0386(7) Uani 1 1 d . . .
C1 C 0.2364(3) 0.37632(15) 0.4386(5) 0.0438(10) Uani 1 1 d . . .
C2 C 0.3202(3) 0.39821(18) 0.4471(6) 0.0548(12) Uani 1 1 d . . .
C3 C 0.3949(4) 0.3699(2) 0.4097(6) 0.0777(17) Uani 1 1 d . . .
H3 H 0.4538 0.3830 0.4120 0.093 Uiso 1 1 calc R . .
C4 C 0.3844(4) 0.3241(2) 0.3705(8) 0.093(2) Uani 1 1 d . . .
H4 H 0.4360 0.3062 0.3461 0.112 Uiso 1 1 calc R . .
C5 C 0.3006(4) 0.3035(2) 0.3658(7) 0.0815(18) Uani 1 1 d . . .
H5 H 0.2953 0.2717 0.3389 0.098 Uiso 1 1 calc R . .
C6 C 0.2224(3) 0.32893(17) 0.4000(6) 0.0614(15) Uani 1 1 d . . .
C7 C 0.3310(3) 0.44824(19) 0.4887(6) 0.0619(13) Uani 1 1 d . . .
H7 H 0.2724 0.4583 0.5296 0.074 Uiso 1 1 calc R . .
C8 C 0.3480(4) 0.4803(2) 0.3670(8) 0.097(2) Uani 1 1 d . . .
H8A H 0.3538 0.5128 0.3979 0.145 Uiso 1 1 calc R . .
H8B H 0.2973 0.4779 0.3037 0.145 Uiso 1 1 calc R . .
H8C H 0.4037 0.4707 0.3214 0.145 Uiso 1 1 calc R . .
C9 C 0.4051(4) 0.4555(3) 0.5992(8) 0.104(2) Uani 1 1 d . . .
H9A H 0.4082 0.4888 0.6236 0.156 Uiso 1 1 calc R . .
H9B H 0.4636 0.4454 0.5638 0.156 Uiso 1 1 calc R . .
H9C H 0.3900 0.4370 0.6796 0.156 Uiso 1 1 calc R . .
C10 C 0.1285(4) 0.30725(18) 0.3971(6) 0.0714(17) Uani 1 1 d . . .
H10 H 0.0863 0.3312 0.3588 0.086 Uiso 1 1 calc R . .
C11 C 0.0976(5) 0.2962(2) 0.5387(8) 0.106(2) Uani 1 1 d . . .
H11A H 0.0370 0.2825 0.5356 0.158 Uiso 1 1 calc R . .
H11B H 0.0963 0.3252 0.5923 0.158 Uiso 1 1 calc R . .
H11C H 0.1394 0.2739 0.5803 0.158 Uiso 1 1 calc R . .
C12 C 0.1220(5) 0.2626(2) 0.3073(8) 0.109(3) Uani 1 1 d . . .
H12A H 0.1419 0.2701 0.2152 0.163 Uiso 1 1 calc R . .
H12B H 0.0594 0.2516 0.3051 0.163 Uiso 1 1 calc R . .
H12C H 0.1607 0.2379 0.3450 0.163 Uiso 1 1 calc R . .
C13 C 0.2321(3) 0.62554(15) -0.0041(5) 0.0444(11) Uani 1 1 d . . .
C14 C 0.1859(3) 0.66918(16) -0.0131(6) 0.0539(12) Uani 1 1 d . . .
C15 C 0.2383(4) 0.70853(18) 0.0160(8) 0.083(2) Uani 1 1 d . . .
H15 H 0.2114 0.7387 0.0095 0.099 Uiso 1 1 calc R . .
C16 C 0.3276(5) 0.7053(2) 0.0539(9) 0.098(2) Uani 1 1 d . . .
H16 H 0.3608 0.7330 0.0741 0.118 Uiso 1 1 calc R . .
C17 C 0.3681(4) 0.6629(2) 0.0625(7) 0.0816(18) Uani 1 1 d . . .
H17 H 0.4295 0.6613 0.0895 0.098 Uiso 1 1 calc R . .
C18 C 0.3220(3) 0.62114(17) 0.0324(6) 0.0583(14) Uani 1 1 d . . .
C19 C 0.0873(3) 0.67220(16) -0.0491(6) 0.0572(13) Uani 1 1 d . . .
H19 H 0.0694 0.6415 -0.0903 0.069 Uiso 1 1 calc R . .
C20 C 0.0307(4) 0.6793(2) 0.0780(7) 0.0814(18) Uani 1 1 d . . .
H20A H -0.0332 0.6809 0.0533 0.122 Uiso 1 1 calc R . .
H20B H 0.0486 0.7085 0.1226 0.122 Uiso 1 1 calc R . .
H20C H 0.0404 0.6529 0.1400 0.122 Uiso 1 1 calc R . .
C21 C 0.0676(4) 0.7111(2) -0.1538(8) 0.087(2) Uani 1 1 d . . .
H21A H 0.1039 0.7058 -0.2352 0.131 Uiso 1 1 calc R . .
H21B H 0.0830 0.7418 -0.1150 0.131 Uiso 1 1 calc R . .
H21C H 0.0034 0.7106 -0.1776 0.131 Uiso 1 1 calc R . .
C22 C 0.3668(3) 0.5725(2) 0.0409(7) 0.0743(17) Uani 1 1 d . . .
H22 H 0.3204 0.5500 0.0752 0.089 Uiso 1 1 calc R . .
C23 C 0.3957(6) 0.5559(3) -0.0964(9) 0.129(3) Uani 1 1 d . . .
H23A H 0.4236 0.5249 -0.0885 0.193 Uiso 1 1 calc R . .
H23B H 0.4393 0.5781 -0.1346 0.193 Uiso 1 1 calc R . .
H23C H 0.3429 0.5539 -0.1559 0.193 Uiso 1 1 calc R . .
C24 C 0.4475(4) 0.5717(3) 0.1418(9) 0.112(3) Uani 1 1 d . . .
H24A H 0.4264 0.5809 0.2319 0.169 Uiso 1 1 calc R . .
H24B H 0.4941 0.5936 0.1111 0.169 Uiso 1 1 calc R . .
H24C H 0.4726 0.5399 0.1458 0.169 Uiso 1 1 calc R . .
O9 O 0.1947(2) 0.57498(11) 0.5168(4) 0.0580(9) Uani 1 1 d DU . .
H9 H 0.2346 0.5540 0.5615 0.070 Uiso 1 1 calc R A 1
C25 C 0.1965(7) 0.6266(3) 0.5543(10) 0.062(3) Uiso 0.603(12) 1 d PDU B 1
H25 H 0.1425 0.6327 0.6123 0.074 Uiso 0.603(12) 1 calc PR B 1
C26 C 0.1869(10) 0.6553(4) 0.4343(13) 0.090(4) Uiso 0.603(12) 1 d PDU B 1
H26A H 0.1312 0.6467 0.3869 0.136 Uiso 0.603(12) 1 calc PR B 1
H26B H 0.2386 0.6502 0.3744 0.136 Uiso 0.603(12) 1 calc PR B 1
H26C H 0.1842 0.6885 0.4603 0.136 Uiso 0.603(12) 1 calc PR B 1
C27 C 0.2779(7) 0.6352(4) 0.6405(12) 0.090(4) Uiso 0.603(12) 1 d PDU B 1
H27A H 0.2822 0.6103 0.7102 0.108 Uiso 0.603(12) 1 calc PR B 1
H27B H 0.2715 0.6657 0.6873 0.108 Uiso 0.603(12) 1 calc PR B 1
C28 C 0.3632(9) 0.6354(6) 0.5566(18) 0.142(6) Uiso 0.603(12) 1 d PDU B 1
H28A H 0.4153 0.6406 0.6158 0.213 Uiso 0.603(12) 1 calc PR B 1
H28B H 0.3599 0.6607 0.4895 0.213 Uiso 0.603(12) 1 calc PR B 1
H28C H 0.3696 0.6052 0.5102 0.213 Uiso 0.603(12) 1 calc PR B 1
C25' C 0.2445(11) 0.6176(5) 0.5376(19) 0.089(5) Uiso 0.397(12) 1 d PDU B 2
H25' H 0.2195 0.6355 0.6162 0.107 Uiso 0.397(12) 1 calc PR B 2
C26' C 0.3404(12) 0.6078(9) 0.558(3) 0.139(10) Uiso 0.397(12) 1 d PDU B 2
H26D H 0.3483 0.5891 0.6400 0.208 Uiso 0.397(12) 1 calc PR B 2
H26E H 0.3733 0.6375 0.5669 0.208 Uiso 0.397(12) 1 calc PR B 2
H26F H 0.3637 0.5904 0.4797 0.208 Uiso 0.397(12) 1 calc PR B 2
C27' C 0.2410(16) 0.6481(8) 0.406(2) 0.149(10) Uiso 0.397(12) 1 d PDU B 2
H27C H 0.2918 0.6706 0.4015 0.179 Uiso 0.397(12) 1 calc PR B 2
H27D H 0.2411 0.6283 0.3234 0.179 Uiso 0.397(12) 1 calc PR B 2
C28' C 0.1513(19) 0.6732(13) 0.424(4) 0.23(2) Uiso 0.397(12) 1 d PDU B 2
H28D H 0.1393 0.6930 0.3450 0.350 Uiso 0.397(12) 1 calc PR B 2
H28E H 0.1538 0.6928 0.5055 0.350 Uiso 0.397(12) 1 calc PR B 2
H28F H 0.1030 0.6499 0.4337 0.350 Uiso 0.397(12) 1 calc PR B 2
O10 O 0.1455(2) 0.39810(11) -0.0778(3) 0.0520(8) Uani 1 1 d DU . .
H10A H 0.1014 0.3811 -0.1273 0.062 Uiso 1 1 calc R C 1
C29 C 0.2401(5) 0.3881(3) -0.1130(9) 0.054(2) Uiso 0.641(9) 1 d PDU D 1
H29 H 0.2557 0.4081 -0.1929 0.065 Uiso 0.641(9) 1 calc PR D 1
C30 C 0.2961(7) 0.4035(4) -0.0010(12) 0.103(4) Uiso 0.641(9) 1 d PDU D 1
H30A H 0.2863 0.4370 0.0153 0.154 Uiso 0.641(9) 1 calc PR D 1
H30B H 0.3597 0.3981 -0.0232 0.154 Uiso 0.641(9) 1 calc PR D 1
H30C H 0.2803 0.3857 0.0804 0.154 Uiso 0.641(9) 1 calc PR D 1
C31 C 0.2471(6) 0.3381(3) -0.1567(11) 0.078(3) Uiso 0.641(9) 1 d PDU D 1
H31A H 0.2039 0.3314 -0.2307 0.093 Uiso 0.641(9) 1 calc PR D 1
H31B H 0.2340 0.3168 -0.0800 0.093 Uiso 0.641(9) 1 calc PR D 1
C32 C 0.3511(7) 0.3310(4) -0.2091(12) 0.091(3) Uiso 0.641(9) 1 d PDU D 1
H32A H 0.3598 0.2985 -0.2386 0.136 Uiso 0.641(9) 1 calc PR D 1
H32B H 0.3929 0.3381 -0.1350 0.136 Uiso 0.641(9) 1 calc PR D 1
H32C H 0.3629 0.3522 -0.2851 0.136 Uiso 0.641(9) 1 calc PR D 1
C29' C 0.2276(10) 0.3670(7) -0.0751(16) 0.079(5) Uiso 0.359(9) 1 d PDU D 2
H29' H 0.1969 0.3358 -0.0705 0.095 Uiso 0.359(9) 1 calc PR D 2
C30' C 0.2774(10) 0.3646(6) 0.0481(15) 0.068(5) Uiso 0.359(9) 1 d PDU D 2
H30D H 0.2360 0.3672 0.1250 0.103 Uiso 0.359(9) 1 calc PR D 2
H30E H 0.3211 0.3904 0.0513 0.103 Uiso 0.359(9) 1 calc PR D 2
H30F H 0.3095 0.3346 0.0528 0.103 Uiso 0.359(9) 1 calc PR D 2
C31' C 0.2692(12) 0.3625(6) -0.2102(17) 0.087(6) Uiso 0.359(9) 1 d PDU D 2
H31C H 0.3109 0.3891 -0.2258 0.105 Uiso 0.359(9) 1 calc PR D 2
H31D H 0.2217 0.3636 -0.2805 0.105 Uiso 0.359(9) 1 calc PR D 2
C32' C 0.3213(2) 0.31607(12) -0.2213(3) 0.074(5) Uiso 0.359(9) 1 d PDU D 2
H32D H 0.3483 0.3136 -0.3115 0.111 Uiso 0.359(9) 1 calc PR D 2
H32E H 0.2798 0.2898 -0.2068 0.111 Uiso 0.359(9) 1 calc PR D 2
H32F H 0.3689 0.3153 -0.1526 0.111 Uiso 0.359(9) 1 calc PR D 2
O11 O 0.1583(2) 0.51378(12) 0.7181(3) 0.1047(16) Uani 1 1 d R . .
O12 O 0.0319(2) 0.42418(12) 0.7207(3) 0.0949(14) Uani 1 1 d R . .

loop_
_atom_site_aniso_label
_atom_site_aniso_U_11
_atom_site_aniso_U_22
_atom_site_aniso_U_33
_atom_site_aniso_U_23
_atom_site_aniso_U_13
_atom_site_aniso_U_12
Zn1 0.0318(2) 0.0339(2) 0.0324(3) -0.00179(19) -0.00144(18) -0.0001(2)
Zn2 0.0339(2) 0.0349(2) 0.0317(3) -0.00279(19) 0.00218(19) -0.0026(2)
P1 0.0338(5) 0.0345(5) 0.0343(6) 0.0024(4) 0.0001(5) 0.0057(4)
P2 0.0375(5) 0.0364(5) 0.0348(6) 0.0001(5) 0.0056(4) -0.0086(5)
O1 0.0483(17) 0.0358(15) 0.064(2) 0.0076(13) -0.0117(15) 0.0053(14)
O2 0.066(2) 0.0672(19) 0.0325(19) -0.0029(14) -0.0041(15) 0.0257(16)
O3 0.0339(16) 0.0472(18) 0.068(2) 0.0197(17) 0.0043(14) 0.0025(12)
O4 0.0353(15) 0.0373(14) 0.0371(19) 0.0035(12) -0.0012(12) 0.0099(12)
O5 0.0696(19) 0.064(2) 0.034(2) 0.0012(15) 0.0012(15) -0.0249(16)
O6 0.0433(18) 0.0392(16) 0.067(2) -0.0029(14) 0.0173(16) -0.0066(12)
O7 0.0346(15) 0.0468(18) 0.070(2) 0.0064(16) 0.0073(14) -0.0067(14)
O8 0.0408(15) 0.0371(15) 0.0380(19) 0.0016(12) 0.0072(13) -0.0130(12)
C1 0.045(2) 0.045(2) 0.042(3) 0.002(2) 0.008(2) 0.0168(19)
C2 0.042(3) 0.069(3) 0.053(3) -0.001(3) 0.005(2) 0.013(2)
C3 0.042(3) 0.098(4) 0.093(5) -0.001(3) 0.007(3) 0.021(3)
C4 0.075(4) 0.087(4) 0.119(6) -0.012(4) 0.002(4) 0.050(4)
C5 0.080(4) 0.064(4) 0.100(5) -0.015(3) 0.003(4) 0.031(3)
C6 0.067(3) 0.041(3) 0.076(4) -0.003(2) -0.008(3) 0.021(2)
C7 0.039(2) 0.065(3) 0.082(4) -0.002(3) 0.006(2) -0.002(2)
C8 0.076(4) 0.084(5) 0.130(6) 0.011(4) 0.027(4) 0.002(3)
C9 0.063(4) 0.121(6) 0.129(6) -0.010(4) -0.032(4) -0.019(4)
C10 0.080(4) 0.046(3) 0.088(5) -0.004(3) -0.014(3) 0.008(3)
C11 0.116(6) 0.096(5) 0.105(7) 0.001(4) 0.009(5) -0.036(4)
C12 0.127(6) 0.057(3) 0.141(7) -0.026(4) -0.045(6) 0.014(4)
C13 0.043(2) 0.049(3) 0.041(3) 0.001(2) 0.008(2) -0.017(2)
C14 0.053(3) 0.041(2) 0.067(4) 0.007(2) 0.003(2) -0.009(2)
C15 0.084(4) 0.039(3) 0.125(6) 0.005(3) -0.006(4) -0.014(3)
C16 0.091(5) 0.066(4) 0.137(7) -0.004(4) -0.018(5) -0.045(4)
C17 0.054(3) 0.075(4) 0.116(5) 0.001(4) -0.012(3) -0.031(3)
C18 0.040(3) 0.057(3) 0.078(4) 0.009(3) 0.002(2) -0.012(2)
C19 0.059(3) 0.041(2) 0.072(4) 0.005(2) 0.000(3) -0.008(2)
C20 0.060(3) 0.083(4) 0.101(5) 0.003(4) 0.016(3) -0.006(3)
C21 0.078(4) 0.074(4) 0.110(6) 0.027(4) -0.008(4) 0.001(3)
C22 0.044(3) 0.078(4) 0.101(5) -0.004(3) -0.002(3) -0.004(2)
C23 0.137(7) 0.130(7) 0.119(7) -0.019(5) -0.002(5) 0.051(7)
C24 0.078(4) 0.127(6) 0.132(7) 0.019(5) -0.030(4) 0.010(4)
O9 0.0487(18) 0.061(2) 0.064(2) -0.0126(17) -0.0178(16) -0.0070(15)
O10 0.0521(18) 0.0503(18) 0.054(2) -0.0185(15) 0.0081(15) 0.0000(14)
O11 0.163(5) 0.107(3) 0.044(3) -0.003(2) -0.002(3) -0.043(3)
O12 0.089(3) 0.154(4) 0.042(3) 0.001(2) 0.009(2) 0.039(3)

loop_
_atom_type_symbol
_atom_type_description
_atom_type_scat_dispersion_real
_atom_type_scat_dispersion_imag
_atom_type_scat_source
C C 0.0033 0.0016 'International Tables Vol C Tables 4.2.6.8 and 6.1.1.4'
H H 0.0000 0.0000 'International Tables Vol C Tables 4.2.6.8 and 6.1.1.4'
O O 0.0106 0.0060 'International Tables Vol C Tables 4.2.6.8 and 6.1.1.4'
P P 0.1023 0.0942 'International Tables Vol C Tables 4.2.6.8 and 6.1.1.4'
Zn Zn 0.2839 1.4301 'International Tables Vol C Tables 4.2.6.8 and 6.1.1.4'

loop_
_geom_angle_atom_site_label_1
_geom_angle_atom_site_label_2
_geom_angle_atom_site_label_3
_geom_angle
_geom_angle_site_symmetry_1
_geom_angle_site_symmetry_3
_geom_angle_publ_flag
O5 Zn1 O1 114.64(15) . . ?
O5 Zn1 O3 113.07(15) . 2_565 ?
O1 Zn1 O3 114.14(13) . 2_565 ?
O5 Zn1 O9 113.15(14) . . ?
O1 Zn1 O9 98.59(13) . . ?
O3 Zn1 O9 101.59(14) 2_565 . ?
O2 Zn2 O7 112.85(14) . 2_565 ?
O2 Zn2 O6 115.72(15) . . ?
O7 Zn2 O6 113.11(13) 2_565 . ?
O2 Zn2 O10 111.47(13) . . ?
O7 Zn2 O10 98.48(13) 2_565 . ?
O6 Zn2 O10 103.39(13) . . ?
O1 P1 O2 114.99(19) . . ?
O1 P1 O3 111.03(18) . . ?
O2 P1 O3 114.2(2) . . ?
O1 P1 O4 106.37(16) . . ?
O2 P1 O4 107.17(16) . . ?
O3 P1 O4 101.86(16) . . ?
O5 P2 O7 114.46(19) . . ?
O5 P2 O6 114.7(2) . . ?
O7 P2 O6 110.63(18) . . ?
O5 P2 O8 106.82(16) . . ?
O7 P2 O8 105.92(17) . . ?
O6 P2 O8 103.18(16) . . ?
P1 O1 Zn1 148.4(2) . . ?
P1 O2 Zn2 139.22(18) . . ?
P1 O3 Zn1 128.00(18) . 2_565 ?
C1 O4 P1 125.1(3) . . ?
P2 O5 Zn1 139.32(19) . . ?
P2 O6 Zn2 127.36(18) . . ?
P2 O7 Zn2 148.0(2) . 2_565 ?
C13 O8 P2 126.1(3) . . ?
C2 C1 O4 118.3(4) . . ?
C2 C1 C6 124.9(4) . . ?
O4 C1 C6 116.6(4) . . ?
C1 C2 C3 115.2(5) . . ?
C1 C2 C7 122.7(4) . . ?
C3 C2 C7 122.1(5) . . ?
C4 C3 C2 121.8(6) . . ?
C3 C4 C5 121.2(5) . . ?
C4 C5 C6 121.2(5) . . ?
C5 C6 C1 115.7(5) . . ?
C5 C6 C10 122.6(5) . . ?
C1 C6 C10 121.6(4) . . ?
C2 C7 C8 111.8(5) . . ?
C2 C7 C9 113.2(5) . . ?
C8 C7 C9 110.7(5) . . ?
C11 C10 C6 110.2(5) . . ?
C11 C10 C12 109.9(6) . . ?
C6 C10 C12 113.5(5) . . ?
C18 C13 O8 118.4(4) . . ?
C18 C13 C14 123.9(4) . . ?
O8 C13 C14 117.5(4) . . ?
C15 C14 C13 115.0(5) . . ?
C15 C14 C19 122.9(5) . . ?
C13 C14 C19 122.1(4) . . ?
C16 C15 C14 122.5(5) . . ?
C17 C16 C15 120.2(5) . . ?
C16 C17 C18 121.9(5) . . ?
C13 C18 C17 116.5(5) . . ?
C13 C18 C22 120.7(4) . . ?
C17 C18 C22 122.8(5) . . ?
C14 C19 C20 110.3(5) . . ?
C14 C19 C21 112.5(4) . . ?
C20 C19 C21 110.7(5) . . ?
C23 C22 C18 111.0(6) . . ?
C23 C22 C24 110.8(5) . . ?
C18 C22 C24 112.4(5) . . ?
C25' O9 C25 30.2(7) . . ?
C25' O9 Zn1 136.2(7) . . ?
C25 O9 Zn1 121.9(4) . . ?
C26 C25 C27 117.0(9) . . ?
C26 C25 O9 110.3(8) . . ?
C27 C25 O9 108.1(7) . . ?
C25 C27 C28 111.3(11) . . ?
O9 C25' C26' 111.0(14) . . ?
O9 C25' C27' 109.5(14) . . ?
C26' C25' C27' 104.5(15) . . ?
C28' C27' C25' 101.0(17) . . ?
C29 O10 C29' 28.4(7) . . ?
C29 O10 Zn2 128.4(3) . . ?
C29' O10 Zn2 130.5(6) . . ?
C30 C29 O10 107.9(7) . . ?
C30 C29 C31 117.9(8) . . ?
O10 C29 C31 108.6(6) . . ?
C29 C31 C32 105.9(7) . . ?
C30' C29' C31' 123.5(13) . . ?
C30' C29' O10 117.5(11) . . ?
C31' C29' O10 111.9(11) . . ?
C29' C31' C32' 110.4(12) . . ?

loop_
_geom_bond_atom_site_label_1
_geom_bond_atom_site_label_2
_geom_bond_distance
_geom_bond_site_symmetry_2
_geom_bond_publ_flag
Zn1 O5 1.884(3) . ?
Zn1 O1 1.907(3) . ?
Zn1 O3 1.927(3) 2_565 ?
Zn1 O9 1.979(3) . ?
Zn2 O2 1.882(3) . ?
Zn2 O7 1.899(3) 2_565 ?
Zn2 O6 1.925(3) . ?
Zn2 O10 1.986(3) . ?
P1 O1 1.484(3) . ?
P1 O2 1.490(3) . ?
P1 O3 1.508(3) . ?
P1 O4 1.598(3) . ?
P2 O5 1.490(3) . ?
P2 O7 1.499(3) . ?
P2 O6 1.507(3) . ?
P2 O8 1.599(3) . ?
O3 Zn1 1.927(3) 2_565 ?
O4 C1 1.403(5) . ?
O7 Zn2 1.899(3) 2_565 ?
O8 C13 1.405(5) . ?
C1 C2 1.379(6) . ?
C1 C6 1.404(6) . ?
C2 C3 1.405(7) . ?
C2 C7 1.477(7) . ?
C3 C4 1.356(8) . ?
C4 C5 1.361(9) . ?
C5 C6 1.393(7) . ?
C6 C10 1.508(8) . ?
C7 C8 1.515(8) . ?
C7 C9 1.547(7) . ?
C10 C11 1.490(9) . ?
C10 C12 1.539(8) . ?
C13 C18 1.372(6) . ?
C13 C14 1.408(6) . ?
C14 C15 1.380(7) . ?
C14 C19 1.491(7) . ?
C15 C16 1.366(8) . ?
C16 C17 1.338(9) . ?
C17 C18 1.391(7) . ?
C18 C22 1.523(7) . ?
C19 C20 1.509(8) . ?
C19 C21 1.529(7) . ?
C22 C23 1.484(9) . ?
C22 C24 1.542(8) . ?
O9 C25' 1.421(12) . ?
O9 C25 1.502(8) . ?
C25 C26 1.433(12) . ?
C25 C27 1.481(12) . ?
C27 C28 1.496(14) . ?
C25' C26' 1.447(16) . ?
C25' C27' 1.551(16) . ?
C27' C28' 1.504(17) . ?
O10 C29 1.458(7) . ?
O10 C29' 1.491(12) . ?
C29 C30 1.436(11) . ?
C29 C31 1.478(10) . ?
C31 C32 1.623(11) . ?
C29' C30' 1.411(14) . ?
C29' C31' 1.461(15) . ?
C31' C32' 1.520(13) . ?

loop_
_geom_torsion_atom_site_label_1
_geom_torsion_atom_site_label_2
_geom_torsion_atom_site_label_3
_geom_torsion_atom_site_label_4
_geom_torsion
_geom_torsion_site_symmetry_1
_geom_torsion_site_symmetry_2
_geom_torsion_site_symmetry_3
_geom_torsion_site_symmetry_4
_geom_torsion_publ_flag
O2 P1 O1 Zn1 48.3(4) . . . . ?
O3 P1 O1 Zn1 -83.2(4) . . . . ?
O4 P1 O1 Zn1 166.8(4) . . . . ?
O5 Zn1 O1 P1 -50.1(4) . . . . ?
O3 Zn1 O1 P1 82.5(4) 2_565 . . . ?
O9 Zn1 O1 P1 -170.6(4) . . . . ?
O1 P1 O2 Zn2 -51.2(4) . . . . ?
O3 P1 O2 Zn2 78.8(4) . . . . ?
O4 P1 O2 Zn2 -169.2(3) . . . . ?
O7 Zn2 O2 P1 -65.1(4) 2_565 . . . ?
O6 Zn2 O2 P1 67.4(4) . . . . ?
O10 Zn2 O2 P1 -174.8(3) . . . . ?
O1 P1 O3 Zn1 59.1(3) . . . 2_565 ?
O2 P1 O3 Zn1 -72.9(3) . . . 2_565 ?
O4 P1 O3 Zn1 172.0(2) . . . 2_565 ?
O1 P1 O4 C1 -106.5(3) . . . . ?
O2 P1 O4 C1 16.9(4) . . . . ?
O3 P1 O4 C1 137.1(3) . . . . ?
O7 P2 O5 Zn1 60.1(4) . . . . ?
O6 P2 O5 Zn1 -69.4(4) . . . . ?
O8 P2 O5 Zn1 177.0(3) . . . . ?
O1 Zn1 O5 P2 54.6(4) . . . . ?
O3 Zn1 O5 P2 -78.6(4) 2_565 . . . ?
O9 Zn1 O5 P2 166.6(3) . . . . ?
O5 P2 O6 Zn2 77.2(3) . . . . ?
O7 P2 O6 Zn2 -54.1(3) . . . . ?
O8 P2 O6 Zn2 -167.0(2) . . . . ?
O2 Zn2 O6 P2 -78.2(3) . . . . ?
O7 Zn2 O6 P2 54.2(3) 2_565 . . . ?
O10 Zn2 O6 P2 159.6(2) . . . . ?
O5 P2 O7 Zn2 -39.2(4) . . . 2_565 ?
O6 P2 O7 Zn2 92.3(4) . . . 2_565 ?
O8 P2 O7 Zn2 -156.6(3) . . . 2_565 ?
O5 P2 O8 C13 -12.7(4) . . . . ?
O7 P2 O8 C13 109.7(3) . . . . ?
O6 P2 O8 C13 -134.0(3) . . . . ?
P1 O4 C1 C2 90.8(5) . . . . ?
P1 O4 C1 C6 -93.7(5) . . . . ?
O4 C1 C2 C3 177.0(5) . . . . ?
C6 C1 C2 C3 1.9(8) . . . . ?
O4 C1 C2 C7 -4.8(7) . . . . ?
C6 C1 C2 C7 -179.8(5) . . . . ?
C1 C2 C3 C4 -1.1(9) . . . . ?
C7 C2 C3 C4 -179.4(6) . . . . ?
C2 C3 C4 C5 0.0(11) . . . . ?
C3 C4 C5 C6 0.5(11) . . . . ?
C4 C5 C6 C1 0.1(10) . . . . ?
C4 C5 C6 C10 -179.5(6) . . . . ?
C2 C1 C6 C5 -1.4(8) . . . . ?
O4 C1 C6 C5 -176.6(5) . . . . ?
C2 C1 C6 C10 178.2(5) . . . . ?
O4 C1 C6 C10 3.0(8) . . . . ?
C1 C2 C7 C8 -102.2(6) . . . . ?
C3 C2 C7 C8 75.9(7) . . . . ?
C1 C2 C7 C9 131.9(6) . . . . ?
C3 C2 C7 C9 -50.0(8) . . . . ?
C5 C6 C10 C11 103.2(7) . . . . ?
C1 C6 C10 C11 -76.4(7) . . . . ?
C5 C6 C10 C12 -20.6(9) . . . . ?
C1 C6 C10 C12 159.8(6) . . . . ?
P2 O8 C13 C18 93.1(5) . . . . ?
P2 O8 C13 C14 -91.2(5) . . . . ?
C18 C13 C14 C15 0.8(8) . . . . ?
O8 C13 C14 C15 -174.5(5) . . . . ?
C18 C13 C14 C19 -178.1(5) . . . . ?
O8 C13 C14 C19 6.5(7) . . . . ?
C13 C14 C15 C16 -1.5(10) . . . . ?
C19 C14 C15 C16 177.5(6) . . . . ?
C14 C15 C16 C17 0.9(12) . . . . ?
C15 C16 C17 C18 0.6(12) . . . . ?
O8 C13 C18 C17 175.8(5) . . . . ?
C14 C13 C18 C17 0.5(8) . . . . ?
O8 C13 C18 C22 -5.2(8) . . . . ?
C14 C13 C18 C22 179.5(5) . . . . ?
C16 C17 C18 C13 -1.2(10) . . . . ?
C16 C17 C18 C22 179.8(7) . . . . ?
C15 C14 C19 C20 -78.4(7) . . . . ?
C13 C14 C19 C20 100.4(6) . . . . ?
C15 C14 C19 C21 45.7(8) . . . . ?
C13 C14 C19 C21 -135.4(5) . . . . ?
C13 C18 C22 C23 81.8(7) . . . . ?
C17 C18 C22 C23 -99.2(7) . . . . ?
C13 C18 C22 C24 -153.5(6) . . . . ?
C17 C18 C22 C24 25.5(9) . . . . ?
O5 Zn1 O9 C25' 39.9(12) . . . . ?
O1 Zn1 O9 C25' 161.5(12) . . . . ?
O3 Zn1 O9 C25' -81.6(12) 2_565 . . . ?
O5 Zn1 O9 C25 74.6(5) . . . . ?
O1 Zn1 O9 C25 -163.8(5) . . . . ?
O3 Zn1 O9 C25 -46.9(5) 2_565 . . . ?
C25' O9 C25 C26 88.7(18) . . . . ?
Zn1 O9 C25 C26 -39.8(10) . . . . ?
C25' O9 C25 C27 -40.4(16) . . . . ?
Zn1 O9 C25 C27 -168.9(6) . . . . ?
C26 C25 C27 C28 -50.0(15) . . . . ?
O9 C25 C27 C28 75.2(12) . . . . ?
C25 O9 C25' C26' 161(3) . . . . ?
Zn1 O9 C25' C26' -125.3(14) . . . . ?
C25 O9 C25' C27' -84.4(18) . . . . ?
Zn1 O9 C25' C27' -10(2) . . . . ?
O9 C25' C27' C28' 84(2) . . . . ?
C26' C25' C27' C28' -157(2) . . . . ?
O2 Zn2 O10 C29 -71.3(6) . . . . ?
O7 Zn2 O10 C29 170.0(6) 2_565 . . . ?
O6 Zn2 O10 C29 53.7(6) . . . . ?
O2 Zn2 O10 C29' -34.3(11) . . . . ?
O7 Zn2 O10 C29' -153.0(11) 2_565 . . . ?
O6 Zn2 O10 C29' 90.7(11) . . . . ?
C29' O10 C29 C30 -86.3(17) . . . . ?
Zn2 O10 C29 C30 19.6(10) . . . . ?
C29' O10 C29 C31 42.5(14) . . . . ?
Zn2 O10 C29 C31 148.4(6) . . . . ?
C30 C29 C31 C32 -62.8(12) . . . . ?
O10 C29 C31 C32 174.3(7) . . . . ?
C29 O10 C29' C30' 104(2) . . . . ?
Zn2 O10 C29' C30' 6(2) . . . . ?
C29 O10 C29' C31' -47.2(14) . . . . ?
Zn2 O10 C29' C31' -145.3(11) . . . . ?
C30' C29' C31' C32' 56(2) . . . . ?
O10 C29' C31' C32' -154.0(12) . . . . ?
